data_4104033
loop_
_publ_author_name
'Akihiro Nojiri'
'Naoya Kumagai'
'Masakatsu Shibasaki'

_publ_section_title
;
 Linking Structural Dynamics and Functional Diversity in Asymmetric
 Catalysis
;
_journal_name_full 'Journal of the American Chemical Society'
_journal_page_first 3779
_journal_page_last 3784
_journal_paper_doi 10.1021/ja900084k
_journal_volume 131
_journal_year 2009
_chemical_formula_sum 'C18 H22 N2 O3'
_chemical_formula_weight 314.38
_chemical_name_systematic
; 
 ? 
;
_space_group_IT_number 14
_symmetry_cell_setting monoclinic
_symmetry_space_group_name_Hall '-P 2ybc'
_symmetry_space_group_name_H-M 'P 1 21/c 1'
_atom_sites_solution_hydrogens geom
_atom_sites_solution_primary direct
_atom_sites_solution_secondary difmap
_audit_creation_method SHELXL-97
_cell_angle_alpha 90.00
_cell_angle_beta 104.335(3)
_cell_angle_gamma 90.00
_cell_formula_units_Z 8
_cell_length_a 18.8589(8)
_cell_length_b 10.4859(5)
_cell_length_c 18.3537(8)
_cell_measurement_temperature 93(2)
_cell_volume 3516.5(3)
_computing_structure_refinement 'SHELXL-97 (Sheldrick, 1997)'
_computing_structure_solution 'SHELXS-97 (Sheldrick, 1990)'
_diffrn_ambient_temperature 93(2)
_diffrn_measured_fraction_theta_full 0.990
_diffrn_measured_fraction_theta_max 0.990
_diffrn_radiation_monochromator graphite
_diffrn_radiation_source 'fine-focus sealed tube'
_diffrn_radiation_type CuK\a
_diffrn_radiation_wavelength 1.54187
_diffrn_reflns_av_R_equivalents 0.0756
_diffrn_reflns_av_sigmaI/netI 0.0778
_diffrn_reflns_limit_h_max 22
_diffrn_reflns_limit_h_min -22
_diffrn_reflns_limit_k_max 12
_diffrn_reflns_limit_k_min -12
_diffrn_reflns_limit_l_max 22
_diffrn_reflns_limit_l_min -22
_diffrn_reflns_number 36167
_diffrn_reflns_theta_full 68.23
_diffrn_reflns_theta_max 68.23
_diffrn_reflns_theta_min 4.84
_exptl_absorpt_coefficient_mu 0.658
_exptl_absorpt_correction_T_max 0.8271
_exptl_absorpt_correction_T_min 0.8271
_exptl_crystal_density_diffrn 1.188
_exptl_crystal_density_method 'not measured'
_exptl_crystal_F_000 1344
_exptl_crystal_size_max 0.30
_exptl_crystal_size_mid 0.30
_exptl_crystal_size_min 0.30
_refine_diff_density_max 1.195
_refine_diff_density_min -0.422
_refine_diff_density_rms 0.092
_refine_ls_extinction_method none
_refine_ls_goodness_of_fit_ref 1.059
_refine_ls_hydrogen_treatment mixed
_refine_ls_matrix_type full
_refine_ls_number_parameters 422
_refine_ls_number_reflns 6376
_refine_ls_number_restraints 0
_refine_ls_restrained_S_all 1.059
_refine_ls_R_factor_all 0.1722
_refine_ls_R_factor_gt 0.1422
_refine_ls_shift/su_max 0.000
_refine_ls_shift/su_mean 0.000
_refine_ls_structure_factor_coef Fsqd
_refine_ls_weighting_details 'calc w=1/[\s^2^(Fo^2^)+(0.1169P)^2^+18.9799P] where P=(Fo^2^+2Fc^2^)/3'
_refine_ls_weighting_scheme calc
_refine_ls_wR_factor_gt 0.3281
_refine_ls_wR_factor_ref 0.3444
_reflns_number_gt 4421
_reflns_number_total 6376
_reflns_threshold_expression >2sigma(I)
_cod_data_source_file ja900084k_si_002.cif
_cod_data_source_block shelxl
_cod_database_code 4104033

loop_
_symmetry_equiv_pos_as_xyz
'x, y, z'
'-x, y+1/2, -z+1/2'
'-x, -y, -z'
'x, -y-1/2, z-1/2'

loop_
_atom_site_label
_atom_site_type_symbol
_atom_site_fract_x
_atom_site_fract_y
_atom_site_fract_z
_atom_site_U_iso_or_equiv
_atom_site_adp_type
_atom_site_occupancy
_atom_site_symmetry_multiplicity
_atom_site_calc_flag
_atom_site_refinement_flags
O1 O 0.6573(3) 0.7962(6) 0.0817(3) 0.0652(15) Uani 1 1 d .
O2 O 0.5041(3) 0.6356(5) 0.0742(3) 0.0581(14) Uani 1 1 d .
O3 O 0.5336(3) 0.6802(5) 0.1943(3) 0.0621(15) Uani 1 1 d .
O4 O 0.8052(3) 0.3068(5) 0.3758(3) 0.0539(13) Uani 1 1 d .
O5 O 0.9754(2) 0.3961(4) 0.4045(2) 0.0364(10) Uani 1 1 d .
O6 O 0.9428(2) 0.4140(4) 0.2775(2) 0.0357(10) Uani 1 1 d .
N1 N 0.7969(3) 0.6047(6) 0.1883(3) 0.0499(15) Uani 1 1 d .
N2 N 0.6041(3) 0.5519(5) 0.1538(3) 0.0454(14) Uani 1 1 d .
H2N H 0.6277 0.5429 0.2012 0.054 Uiso 1 1 calc R
N3 N 0.6902(3) 0.5709(5) 0.3241(3) 0.0440(13) Uani 1 1 d .
N4 N 0.8910(3) 0.5402(4) 0.3451(3) 0.0322(11) Uani 1 1 d .
H4N H 0.8683 0.5739 0.3017 0.039 Uiso 1 1 calc R
C1 C 0.6880(3) 0.5712(6) 0.0730(3) 0.0383(15) Uani 1 1 d .
C2 C 0.7074(4) 0.5148(8) 0.0018(4) 0.057(2) Uani 1 1 d .
H2A H 0.7573 0.5408 -0.0006 0.069 Uiso 1 1 calc R
H2B H 0.7049 0.4205 0.0019 0.069 Uiso 1 1 calc R
C3 C 0.6495(7) 0.5704(10) -0.0654(5) 0.092(3) Uani 1 1 d .
H3A H 0.6706 0.5830 -0.1091 0.111 Uiso 1 1 calc R
H3B H 0.6071 0.5120 -0.0802 0.111 Uiso 1 1 calc R
C4 C 0.6267(4) 0.6933(8) -0.0398(4) 0.061(2) Uani 1 1 d .
H4A H 0.5726 0.6993 -0.0528 0.074 Uiso 1 1 calc R
H4B H 0.6460 0.7645 -0.0647 0.074 Uiso 1 1 calc R
C5 C 0.6572(3) 0.7014(6) 0.0460(5) 0.0486(18) Uani 1 1 d .
C6 C 0.7541(3) 0.5857(6) 0.1350(3) 0.0350(14) Uani 1 1 d .
C7 C 0.6296(3) 0.4887(6) 0.0988(4) 0.0400(15) Uani 1 1 d .
H7 H 0.5869 0.4819 0.0541 0.048 Uiso 1 1 calc R
C8 C 0.6545(3) 0.3542(6) 0.1194(3) 0.0366(14) Uani 1 1 d .
C9 C 0.6242(3) 0.2540(6) 0.0713(4) 0.0404(15) Uani 1 1 d .
H9 H 0.5889 0.2719 0.0257 0.048 Uiso 1 1 calc R
C10 C 0.6445(4) 0.1316(7) 0.0890(4) 0.0484(17) Uani 1 1 d .
H10 H 0.6235 0.0653 0.0553 0.058 Uiso 1 1 calc R
C11 C 0.6943(4) 0.1015(6) 0.1540(4) 0.0469(17) Uani 1 1 d .
H11 H 0.7080 0.0151 0.1652 0.056 Uiso 1 1 calc R
C12 C 0.7250(4) 0.1974(6) 0.2036(4) 0.0426(15) Uani 1 1 d .
H12 H 0.7595 0.1768 0.2492 0.051 Uiso 1 1 calc R
C13 C 0.7053(3) 0.3247(5) 0.1867(3) 0.0348(14) Uani 1 1 d .
H13 H 0.7263 0.3906 0.2208 0.042 Uiso 1 1 calc R
C14 C 0.5434(4) 0.6276(7) 0.1363(4) 0.0455(16) Uani 1 1 d .
C15 C 0.4801(5) 0.7845(8) 0.1936(4) 0.060(2) Uani 1 1 d .
C16 C 0.4021(5) 0.7324(9) 0.1659(6) 0.078(3) Uani 1 1 d .
H16A H 0.3957 0.6968 0.1153 0.094 Uiso 1 1 calc R
H16B H 0.3669 0.8015 0.1646 0.094 Uiso 1 1 calc R
H16C H 0.3940 0.6654 0.2002 0.094 Uiso 1 1 calc R
C17 C 0.4914(6) 0.8910(9) 0.1440(6) 0.092(3) Uani 1 1 d .
H17A H 0.5405 0.9265 0.1630 0.110 Uiso 1 1 calc R
H17B H 0.4548 0.9576 0.1437 0.110 Uiso 1 1 calc R
H17C H 0.4861 0.8590 0.0928 0.110 Uiso 1 1 calc R
C18 C 0.4945(8) 0.8227(14) 0.2742(6) 0.129(6) Uani 1 1 d .
H18A H 0.4768 0.7559 0.3026 0.155 Uiso 1 1 calc R
H18B H 0.4690 0.9028 0.2783 0.155 Uiso 1 1 calc R
H18C H 0.5472 0.8345 0.2947 0.155 Uiso 1 1 calc R
C19 C 0.8057(3) 0.5211(6) 0.4296(3) 0.0300(13) Uani 1 1 d .
C20 C 0.7988(4) 0.5487(6) 0.5101(3) 0.0393(15) Uani 1 1 d .
H20A H 0.8143 0.6371 0.5252 0.047 Uiso 1 1 calc R
H20B H 0.7478 0.5366 0.5139 0.047 Uiso 1 1 calc R
C21 C 0.8499(4) 0.4520(6) 0.5588(3) 0.0417(15) Uani 1 1 d .
H21A H 0.8348 0.4350 0.6058 0.050 Uiso 1 1 calc R
H21B H 0.9010 0.4837 0.5719 0.050 Uiso 1 1 calc R
C22 C 0.8433(4) 0.3315(6) 0.5109(4) 0.0507(18) Uani 1 1 d .
H22A H 0.8913 0.2880 0.5192 0.061 Uiso 1 1 calc R
H22B H 0.8076 0.2717 0.5236 0.061 Uiso 1 1 calc R
C23 C 0.8177(3) 0.3749(6) 0.4308(3) 0.0347(14) Uani 1 1 d .
C24 C 0.7404(3) 0.5518(6) 0.3714(3) 0.0331(13) Uani 1 1 d .
C25 C 0.8761(3) 0.5871(5) 0.4134(3) 0.0292(12) Uani 1 1 d .
H25 H 0.9186 0.5622 0.4554 0.035 Uiso 1 1 calc R
C26 C 0.8714(3) 0.7318(5) 0.4142(3) 0.0318(13) Uani 1 1 d .
C27 C 0.9110(4) 0.7988(6) 0.4756(4) 0.0442(16) Uani 1 1 d .
H27 H 0.9408 0.7545 0.5173 0.053 Uiso 1 1 calc R
C28 C 0.9073(4) 0.9323(6) 0.4764(4) 0.0503(17) Uani 1 1 d .
H28 H 0.9333 0.9779 0.5195 0.060 Uiso 1 1 calc R
C29 C 0.8678(4) 0.9959(6) 0.4175(4) 0.0495(17) Uani 1 1 d .
H29 H 0.8672 1.0864 0.4182 0.059 Uiso 1 1 calc R
C30 C 0.8274(4) 0.9308(7) 0.3552(4) 0.0521(19) Uani 1 1 d .
H30 H 0.7984 0.9770 0.3140 0.063 Uiso 1 1 calc R
C31 C 0.8292(4) 0.7983(6) 0.3526(4) 0.0423(15) Uani 1 1 d .
H31 H 0.8021 0.7537 0.3096 0.051 Uiso 1 1 calc R
C32 C 0.9402(3) 0.4436(5) 0.3470(3) 0.0323(13) Uani 1 1 d .
C33 C 0.9843(3) 0.3026(6) 0.2625(3) 0.0343(13) Uani 1 1 d .
C34 C 0.9681(4) 0.3060(7) 0.1762(4) 0.0523(18) Uani 1 1 d .
H34A H 0.9854 0.3869 0.1601 0.063 Uiso 1 1 calc R
H34B H 0.9152 0.2982 0.1548 0.063 Uiso 1 1 calc R
H34C H 0.9933 0.2350 0.1585 0.063 Uiso 1 1 calc R
C35 C 0.9561(4) 0.1820(7) 0.2892(5) 0.0561(19) Uani 1 1 d .
H35A H 0.9046 0.1702 0.2628 0.067 Uiso 1 1 calc R
H35B H 0.9605 0.1876 0.3434 0.067 Uiso 1 1 calc R
H35C H 0.9848 0.1094 0.2788 0.067 Uiso 1 1 calc R
C36 C 1.0656(3) 0.3217(7) 0.2957(4) 0.0449(16) Uani 1 1 d .
H36A H 1.0804 0.4051 0.2804 0.054 Uiso 1 1 calc R
H36B H 1.0930 0.2545 0.2775 0.054 Uiso 1 1 calc R
H36C H 1.0760 0.3179 0.3507 0.054 Uiso 1 1 calc R

loop_
_atom_site_aniso_label
_atom_site_aniso_U_11
_atom_site_aniso_U_22
_atom_site_aniso_U_33
_atom_site_aniso_U_23
_atom_site_aniso_U_13
_atom_site_aniso_U_12
O1 0.066(4) 0.069(4) 0.063(3) -0.007(3) 0.019(3) -0.009(3)
O2 0.038(3) 0.068(4) 0.063(3) -0.008(3) 0.004(2) 0.014(2)
O3 0.047(3) 0.056(3) 0.079(4) -0.001(3) 0.008(3) 0.018(2)
O4 0.061(3) 0.044(3) 0.053(3) -0.003(2) 0.005(2) -0.005(2)
O5 0.036(2) 0.040(2) 0.031(2) 0.0025(18) 0.0044(17) 0.0119(19)
O6 0.041(2) 0.033(2) 0.033(2) -0.0017(17) 0.0083(17) 0.0083(18)
N1 0.059(4) 0.044(3) 0.038(3) 0.002(2) -0.006(3) -0.019(3)
N2 0.045(3) 0.045(3) 0.043(3) 0.001(3) 0.006(2) -0.003(3)
N3 0.040(3) 0.047(3) 0.039(3) 0.003(3) -0.001(2) 0.001(3)
N4 0.034(3) 0.026(2) 0.036(3) 0.006(2) 0.008(2) 0.008(2)
C1 0.036(3) 0.039(4) 0.037(3) 0.001(3) 0.003(3) -0.011(3)
C2 0.067(5) 0.078(6) 0.032(3) -0.011(3) 0.021(3) -0.025(4)
C3 0.152(10) 0.073(7) 0.054(5) 0.004(5) 0.029(6) 0.025(7)
C4 0.058(5) 0.074(6) 0.049(4) 0.005(4) 0.006(4) -0.015(4)
C5 0.029(3) 0.030(4) 0.078(5) 0.008(3) -0.004(3) -0.006(3)
C6 0.028(3) 0.036(3) 0.040(3) 0.011(3) 0.007(3) -0.001(3)
C7 0.029(3) 0.035(3) 0.055(4) 0.003(3) 0.008(3) -0.007(3)
C8 0.030(3) 0.037(3) 0.042(3) 0.004(3) 0.009(3) -0.005(3)
C9 0.034(3) 0.039(4) 0.043(4) -0.004(3) 0.000(3) -0.008(3)
C10 0.048(4) 0.046(4) 0.051(4) -0.008(3) 0.010(3) -0.005(3)
C11 0.048(4) 0.029(3) 0.066(5) -0.006(3) 0.018(3) 0.006(3)
C12 0.040(3) 0.036(4) 0.049(4) 0.000(3) 0.006(3) 0.002(3)
C13 0.039(3) 0.022(3) 0.042(3) -0.006(2) 0.008(3) -0.003(2)
C14 0.037(3) 0.057(5) 0.043(4) 0.015(3) 0.012(3) 0.006(3)
C15 0.065(5) 0.063(5) 0.053(4) -0.009(4) 0.016(4) 0.023(4)
C16 0.058(5) 0.078(6) 0.106(7) -0.003(6) 0.032(5) 0.010(5)
C17 0.116(9) 0.053(6) 0.122(9) -0.004(6) 0.058(7) 0.023(6)
C18 0.146(11) 0.148(12) 0.085(8) -0.049(8) 0.013(8) 0.065(10)
C19 0.029(3) 0.032(3) 0.030(3) 0.001(2) 0.008(2) -0.004(2)
C20 0.046(4) 0.042(4) 0.028(3) 0.002(3) 0.004(3) -0.011(3)
C21 0.052(4) 0.038(4) 0.036(3) 0.002(3) 0.011(3) 0.002(3)
C22 0.072(5) 0.032(4) 0.043(4) 0.004(3) 0.005(3) -0.001(3)
C23 0.030(3) 0.032(3) 0.037(3) -0.003(3) -0.001(2) -0.002(2)
C24 0.036(3) 0.029(3) 0.035(3) -0.001(2) 0.011(3) -0.002(3)
C25 0.029(3) 0.024(3) 0.034(3) 0.002(2) 0.007(2) 0.003(2)
C26 0.035(3) 0.020(3) 0.043(3) 0.002(2) 0.015(3) 0.002(2)
C27 0.050(4) 0.037(4) 0.043(4) -0.002(3) 0.007(3) -0.008(3)
C28 0.058(4) 0.029(4) 0.064(5) -0.005(3) 0.016(4) -0.006(3)
C29 0.063(4) 0.025(3) 0.068(5) -0.002(3) 0.031(4) -0.003(3)
C30 0.071(5) 0.035(4) 0.057(4) 0.016(3) 0.029(4) 0.014(3)
C31 0.054(4) 0.032(3) 0.044(4) 0.001(3) 0.017(3) 0.009(3)
C32 0.030(3) 0.025(3) 0.039(3) 0.002(3) 0.005(2) 0.003(2)
C33 0.037(3) 0.029(3) 0.038(3) -0.005(3) 0.011(3) 0.000(3)
C34 0.060(4) 0.052(4) 0.046(4) -0.017(3) 0.014(3) 0.006(4)
C35 0.070(5) 0.031(4) 0.073(5) -0.006(3) 0.029(4) -0.004(3)
C36 0.043(4) 0.047(4) 0.045(4) -0.004(3) 0.011(3) 0.012(3)

loop_
_atom_type_symbol
_atom_type_description
_atom_type_scat_dispersion_real
_atom_type_scat_dispersion_imag
_atom_type_scat_source
C C 0.0181 0.0091 'International Tables Vol C Tables 4.2.6.8 and 6.1.1.4'
H H 0.0000 0.0000 'International Tables Vol C Tables 4.2.6.8 and 6.1.1.4'
O O 0.0492 0.0322 'International Tables Vol C Tables 4.2.6.8 and 6.1.1.4'
N N 0.0311 0.0180 'International Tables Vol C Tables 4.2.6.8 and 6.1.1.4'

loop_
_geom_angle_atom_site_label_1
_geom_angle_atom_site_label_2
_geom_angle_atom_site_label_3
_geom_angle
C14 O3 C15 124.0(6)
C32 O6 C33 120.9(4)
C14 N2 C7 121.9(6)
C32 N4 C25 120.6(5)
C6 C1 C5 109.9(5)
C6 C1 C2 111.0(6)
C5 C1 C2 102.6(6)
C6 C1 C7 110.4(5)
C5 C1 C7 110.7(5)
C2 C1 C7 112.0(5)
C3 C2 C1 105.0(7)
C4 C3 C2 106.4(7)
C3 C4 C5 108.0(7)
O1 C5 C1 128.5(7)
O1 C5 C4 124.0(7)
C1 C5 C4 107.5(6)
N1 C6 C1 168.9(7)
N2 C7 C8 114.0(6)
N2 C7 C1 110.7(5)
C8 C7 C1 113.2(5)
C13 C8 C9 118.4(6)
C13 C8 C7 122.1(6)
C9 C8 C7 119.4(5)
C10 C9 C8 120.8(6)
C9 C10 C11 121.6(6)
C10 C11 C12 119.6(6)
C11 C12 C13 120.3(6)
C8 C13 C12 119.5(6)
O2 C14 O3 126.3(7)
O2 C14 N2 123.3(7)
O3 C14 N2 110.3(6)
O3 C15 C17 111.0(7)
O3 C15 C18 103.5(7)
C17 C15 C18 112.7(10)
O3 C15 C16 109.5(7)
C17 C15 C16 109.6(8)
C18 C15 C16 110.3(9)
C24 C19 C20 113.9(5)
C24 C19 C23 108.9(5)
C20 C19 C23 102.7(5)
C24 C19 C25 111.2(5)
C20 C19 C25 111.6(5)
C23 C19 C25 107.9(5)
C21 C20 C19 104.2(5)
C20 C21 C22 105.2(5)
C23 C22 C21 105.9(5)
O4 C23 C22 125.9(6)
O4 C23 C19 125.0(6)
C22 C23 C19 109.0(5)
N3 C24 C19 176.7(7)
N4 C25 C26 112.0(5)
N4 C25 C19 111.5(5)
C26 C25 C19 112.3(5)
C27 C26 C31 119.5(6)
C27 C26 C25 119.6(5)
C31 C26 C25 120.8(5)
C26 C27 C28 119.9(6)
C29 C28 C27 120.8(7)
C28 C29 C30 120.4(6)
C29 C30 C31 120.5(7)
C30 C31 C26 118.9(6)
O5 C32 O6 127.0(5)
O5 C32 N4 123.4(5)
O6 C32 N4 109.6(5)
O6 C33 C35 111.1(5)
O6 C33 C36 110.7(5)
C35 C33 C36 112.6(6)
O6 C33 C34 101.2(5)
C35 C33 C34 111.0(6)
C36 C33 C34 109.6(5)

loop_
_geom_bond_atom_site_label_1
_geom_bond_atom_site_label_2
_geom_bond_distance
O1 C5 1.190(9)
O2 C14 1.198(8)
O3 C14 1.252(9)
O3 C15 1.486(9)
O4 C23 1.211(7)
O5 C32 1.207(7)
O6 C32 1.325(7)
O6 C33 1.470(7)
N1 C6 1.121(7)
N2 C14 1.364(8)
N2 C7 1.389(9)
N3 C24 1.133(7)
N4 C32 1.368(7)
N4 C25 1.437(7)
C1 C6 1.472(8)
C1 C5 1.519(9)
C1 C2 1.559(9)
C1 C7 1.563(8)
C2 C3 1.544(12)
C3 C4 1.471(13)
C4 C5 1.540(10)
C7 C8 1.505(9)
C8 C13 1.398(8)
C8 C9 1.401(9)
C9 C10 1.355(10)
C10 C11 1.360(10)
C11 C12 1.383(9)
C12 C13 1.400(9)
C15 C17 1.487(13)
C15 C18 1.492(12)
C15 C16 1.533(12)
C19 C24 1.452(8)
C19 C20 1.542(8)
C19 C23 1.548(8)
C19 C25 1.589(8)
C20 C21 1.527(9)
C21 C22 1.527(9)
C22 C23 1.500(9)
C25 C26 1.521(8)
C26 C27 1.380(9)
C26 C31 1.398(8)
C27 C28 1.402(9)
C28 C29 1.330(10)
C29 C30 1.386(10)
C30 C31 1.391(9)
C33 C35 1.501(9)
C33 C36 1.516(9)
C33 C34 1.538(9)
